data_9013157
loop_
_publ_author_name
'Birch, W. D.'
'Mumme, W. G.'
'Segnit, E. R.'

_publ_section_title
;Ulrichite: a new copper calcium uranium phosphate from Lake Boga, Victoria,
 Australia Locality: Lake Boga, Victoria, Australia
;
_journal_name_full 'Australian Mineralogist'
_journal_page_first 125
_journal_page_last 131
_journal_volume 3
_journal_year 1988
_chemical_compound_source 'Lake Boga, Victoria, Australia'
_chemical_formula_sum 'Ca Cu H10.88 O14 P2 U'
_chemical_name_mineral Ulrichite
_space_group_IT_number 12
_symmetry_space_group_name_Hall '-C 2y'
_symmetry_space_group_name_H-M 'C 1 2/m 1'
_cell_angle_alpha 90
_cell_angle_beta 91.03
_cell_angle_gamma 90
_cell_formula_units_Z 4
_cell_length_a 12.79
_cell_length_b 6.85
_cell_length_c 13.02
_cell_volume 1140.517
_database_code_amcsd 0012062
_exptl_crystal_density_diffrn 3.719
_cod_original_formula_sum 'Ca Cu U P2 O14 H10.88'
_cod_database_code 9013157

loop_
_space_group_symop_operation_xyz
x,y,z
1/2+x,1/2+y,z
x,-y,z
1/2+x,1/2-y,z
-x,y,-z
1/2-x,1/2+y,-z
-x,-y,-z
1/2-x,1/2-y,-z

loop_
_atom_site_label
_atom_site_fract_x
_atom_site_fract_y
_atom_site_fract_z
_atom_site_occupancy
_atom_site_U_iso_or_equiv
_atom_site_type_symbol
_atom_site_attached_hydrogens
Ca 0.23880 0.50000 0.32590 1.00000 0.01870 Ca 0
Cu1 0.50000 0.00000 0.50000 1.00000 0.04700 Cu 0
Cu2 0.00000 0.00000 0.00000 1.00000 0.03340 Cu 0
U 0.25350 0.00000 0.18320 1.00000 0.04510 U 0
P 0.25030 0.00000 0.42790 1.00000 0.02040 P 0
P2 0.26890 0.50000 0.08970 1.00000 0.04180 P 0
O1 0.28810 0.00000 0.02730 1.00000 0.01800 O 0
Wat2 0.43080 0.50000 0.28810 1.00000 0.03700 O 2
Wat3 0.48960 0.22190 0.45540 0.50000 0.05900 O 2
O4 0.23170 0.32510 0.17020 1.00000 0.01600 O 0
Wat5 0.05070 0.50000 0.33240 1.00000 0.04800 O 2
O6 0.39500 0.50000 0.09230 1.00000 0.00800 O 0
Wat7 0.03800 0.25560 0.03900 0.50000 0.03900 O 2
O8 0.39860 0.00000 0.20000 1.00000 0.00400 O 0
O9 0.15890 0.00000 0.50290 1.00000 0.06200 O 0
O10 0.36550 0.00000 0.49990 1.00000 0.05900 O 0
O11 0.25030 0.17610 0.34990 1.00000 0.03100 O 0
O12 0.11250 0.00000 0.18440 1.00000 0.05300 O 0

loop_
_cod_changelog_entry_id
_cod_changelog_entry_author
_cod_changelog_entry_date
_cod_changelog_entry_text
1
;cod-tools version 3.8.0
Id: cif_guess_AMCSD_atom_types 9581 2023-05-17 12:35:41Z saulius
;
2023-05-18T11:42:22+03:00
;Derived atom types and hydrogen counts
from atom names that follow the AMCSD naming convention
(Wat == water, O-H == hydroxyl).
;

loop_
_cod_related_entry_id
_cod_related_entry_database
_cod_related_entry_code
1 AMCSD 0012062
